data_7008355
loop_
_publ_author_name
'Yucesan, Gundog'
'Golub, Vladimir'
'O'Connor, C J'
'Zubieta, Jon'

_publ_section_title
;
 Solid state coordination chemistry of the
 copper(ii)-terpyridine/oxovanadium organophosphonate system:
 hydrothermal syntheses, structural characterization and magnetic
 properties.
;
_journal_issue 13
_journal_name_full 'Dalton transactions (Cambridge, England : 2003)'
_journal_page_first 2241
_journal_page_last 2251
_journal_paper_doi 10.1039/b502073e
_journal_year 2005
_chemical_formula_sum 'C33 H28 Cu N3 O13 P3 V2'
_chemical_formula_weight 932.91
_chemical_name_systematic
;
?
;
_space_group_IT_number 2
_symmetry_cell_setting triclinic
_symmetry_space_group_name_Hall '-P 1'
_symmetry_space_group_name_H-M 'P -1'
_atom_sites_solution_hydrogens geom
_atom_sites_solution_primary direct
_atom_sites_solution_secondary difmap
_audit_creation_method SHELXL-97
_cell_angle_alpha 98.9510(10)
_cell_angle_beta 98.0030(10)
_cell_angle_gamma 105.1140(10)
_cell_formula_units_Z 2
_cell_length_a 8.8819(5)
_cell_length_b 11.3639(7)
_cell_length_c 18.4757(11)
_cell_measurement_reflns_used 11381
_cell_measurement_temperature 89(2)
_cell_measurement_theta_max 31.51
_cell_measurement_theta_min 1.89
_cell_volume 1746.49(18)
_computing_cell_refinement 'Bruker SMART'
_computing_data_collection 'Bruker SMART'
_computing_data_reduction 'Bruker SAINT'
_computing_molecular_graphics 'Bruker SHELXTL and CrystalMaker 6.x'
_computing_publication_material 'Bruker SHELXTL'
_computing_structure_refinement 'SHELXL-97 (Sheldrick, 1997)'
_computing_structure_solution 'SHELXS-97 (Sheldrick, 1990)'
_diffrn_ambient_temperature 89(2)
_diffrn_detector_area_resol_mean '512 x 512'
_diffrn_measured_fraction_theta_full 0.978
_diffrn_measured_fraction_theta_max 0.978
_diffrn_measurement_device_type 'CCD area detector'
_diffrn_measurement_method 'Phi and omega scans'
_diffrn_radiation_monochromator graphite
_diffrn_radiation_source 'fine-focus sealed tube'
_diffrn_radiation_type MoK\a
_diffrn_radiation_wavelength 0.71073
_diffrn_reflns_av_R_equivalents 0.0249
_diffrn_reflns_av_sigmaI/netI 0.0384
_diffrn_reflns_limit_h_max 13
_diffrn_reflns_limit_h_min -12
_diffrn_reflns_limit_k_max 16
_diffrn_reflns_limit_k_min -16
_diffrn_reflns_limit_l_max 26
_diffrn_reflns_limit_l_min -27
_diffrn_reflns_number 22776
_diffrn_reflns_theta_full 31.51
_diffrn_reflns_theta_max 31.51
_diffrn_reflns_theta_min 1.89
_diffrn_standards_decay_% 0.001
_exptl_absorpt_coefficient_mu 1.338
_exptl_absorpt_correction_T_max 0.8245
_exptl_absorpt_correction_T_min 0.5542
_exptl_absorpt_correction_type multi-scan
_exptl_absorpt_process_details SADABS
_exptl_crystal_colour green
_exptl_crystal_density_diffrn 1.774
_exptl_crystal_density_method 'not measured'
_exptl_crystal_description plate
_exptl_crystal_F_000 942
_exptl_crystal_size_max 0.50
_exptl_crystal_size_mid 0.30
_exptl_crystal_size_min 0.15
_refine_diff_density_max 0.638
_refine_diff_density_min -0.387
_refine_diff_density_rms 0.091
_refine_ls_extinction_method none
_refine_ls_goodness_of_fit_ref 1.051
_refine_ls_hydrogen_treatment refall
_refine_ls_matrix_type full
_refine_ls_number_parameters 504
_refine_ls_number_reflns 11381
_refine_ls_number_restraints 0
_refine_ls_restrained_S_all 1.051
_refine_ls_R_factor_all 0.0364
_refine_ls_R_factor_gt 0.0309
_refine_ls_shift/su_max 0.001
_refine_ls_shift/su_mean 0.000
_refine_ls_structure_factor_coef Fsqd
_refine_ls_weighting_details 'calc w=1/[\s^2^(Fo^2^)+(0.0393P)^2^+0.7546P] where P=(Fo^2^+2Fc^2^)/3'
_refine_ls_weighting_scheme calc
_refine_ls_wR_factor_gt 0.0792
_refine_ls_wR_factor_ref 0.0821
_reflns_number_gt 10017
_reflns_number_total 11381
_reflns_threshold_expression >2sigma(I)
_cod_data_source_file b502073e.txt
_cod_data_source_block compound_1
_cod_depositor_comments
;
The following automatic conversions were performed:
'_symmetry_cell_setting' value 'Triclinic' changed to 'triclinic'
according to '/home/saulius/struct/CIF-dictionaries/cif_core.dic'
dictionary named 'cif_core.dic' version 2.4.1 from 2010-06-29.

Automatic conversion script
Id: cif_fix_enum 1527 2010-12-29 10:47:43Z saulius 
;
_cod_original_sg_symbol_H-M P-1
_cod_database_code 7008355

loop_
_symmetry_equiv_pos_as_xyz
'x, y, z'
'-x, -y, -z'

loop_
_atom_site_label
_atom_site_type_symbol
_atom_site_fract_x
_atom_site_fract_y
_atom_site_fract_z
_atom_site_U_iso_or_equiv
_atom_site_adp_type
_atom_site_occupancy
_atom_site_symmetry_multiplicity
_atom_site_calc_flag
_atom_site_refinement_flags
_atom_site_disorder_assembly
_atom_site_disorder_group
O10 O 0.85664(12) 0.81520(10) 0.19569(6) 0.01135(19) Uani 1 1 d . . .
Cu1 Cu 0.43799(2) 0.620592(16) 0.062798(10) 0.00834(4) Uani 1 1 d . . .
V1 V 0.36578(3) 0.79372(2) 0.222059(13) 0.00763(5) Uani 1 1 d . . .
V2 V 0.05764(3) 0.93297(2) 0.199441(13) 0.00785(5) Uani 1 1 d . . .
P1 P 0.70241(4) 0.73315(3) 0.20949(2) 0.00759(7) Uani 1 1 d . . .
P2 P 0.39668(4) 1.08355(3) 0.29799(2) 0.00898(7) Uani 1 1 d . . .
P3 P -0.12188(4) 1.12265(3) 0.27986(2) 0.00855(7) Uani 1 1 d . . .
O1 O 0.61318(12) 0.63753(10) 0.13951(6) 0.01026(19) Uani 1 1 d . . .
O2 O 0.60091(12) 0.81432(9) 0.23902(6) 0.00965(19) Uani 1 1 d . . .
O3 O 0.31674(13) 0.67394(11) 0.26016(7) 0.0158(2) Uani 1 1 d . . .
O4 O 0.33380(12) 0.74617(11) 0.13090(6) 0.0131(2) Uani 1 1 d . . .
O5 O 0.45031(12) 0.96885(10) 0.27365(6) 0.0122(2) Uani 1 1 d . . .
O6 O 0.16302(12) 0.83629(10) 0.22486(6) 0.01117(19) Uani 1 1 d . . .
O7 O 0.50954(13) 1.20064(10) 0.28232(6) 0.0126(2) Uani 1 1 d . . .
O8 O 0.22889(12) 1.07258(10) 0.25845(6) 0.0127(2) Uani 1 1 d . . .
O9 O 0.07196(13) 0.93530(10) 0.11448(6) 0.0138(2) Uani 1 1 d . . .
O11 O -0.06073(12) 1.05870(10) 0.21658(6) 0.01113(19) Uani 1 1 d . . .
O12 O -0.19637(14) 1.02707(11) 0.32725(6) 0.0126(2) Uani 1 1 d . . .
N1 N 0.30973(15) 0.45268(11) 0.07705(7) 0.0106(2) Uani 1 1 d . . .
N2 N 0.27697(14) 0.57204(11) -0.02689(7) 0.0095(2) Uani 1 1 d . . .
N3 N 0.52627(14) 0.75920(12) 0.00893(7) 0.0103(2) Uani 1 1 d . . .
C1 C 0.34024(18) 0.39744(14) 0.13418(8) 0.0130(3) Uani 1 1 d . . .
H1 H 0.4349 0.4353 0.1702 0.016 Uiso 1 1 calc R . .
C2 C 0.23829(19) 0.28682(14) 0.14249(9) 0.0150(3) Uani 1 1 d . . .
H2 H 0.2624 0.2495 0.1835 0.018 Uiso 1 1 calc R . .
C3 C 0.10013(19) 0.23197(14) 0.08934(9) 0.0153(3) Uani 1 1 d . . .
H3 H 0.0276 0.1569 0.0940 0.018 Uiso 1 1 calc R . .
C4 C 0.06875(18) 0.28768(14) 0.02929(9) 0.0134(3) Uani 1 1 d . . .
H4 H -0.0246 0.2510 -0.0077 0.016 Uiso 1 1 calc R . .
C5 C 0.17637(17) 0.39783(13) 0.02449(8) 0.0107(2) Uani 1 1 d . . .
C6 C 0.15991(17) 0.46580(13) -0.03680(8) 0.0101(2) Uani 1 1 d . . .
C7 C 0.04087(17) 0.42918(14) -0.10000(8) 0.0120(3) Uani 1 1 d . . .
H7 H -0.0438 0.3550 -0.1069 0.014 Uiso 1 1 calc R . .
C8 C 0.04914(17) 0.50432(14) -0.15300(8) 0.0126(3) Uani 1 1 d . . .
H8 H -0.0312 0.4813 -0.1966 0.015 Uiso 1 1 calc R . .
C9 C 0.17405(17) 0.61301(14) -0.14279(8) 0.0125(3) Uani 1 1 d . . .
H9 H 0.1815 0.6635 -0.1793 0.015 Uiso 1 1 calc R . .
C10 C 0.28755(17) 0.64529(13) -0.07740(8) 0.0102(2) Uani 1 1 d . . .
C11 C 0.42777(16) 0.75673(13) -0.05501(8) 0.0100(2) Uani 1 1 d . . .
C12 C 0.45825(17) 0.85124(14) -0.09508(8) 0.0122(3) Uani 1 1 d . . .
H12 H 0.3863 0.8489 -0.1388 0.015 Uiso 1 1 calc R . .
C13 C 0.59677(18) 0.94965(14) -0.06975(9) 0.0140(3) Uani 1 1 d . . .
H13 H 0.6210 1.0153 -0.0962 0.017 Uiso 1 1 calc R . .
C14 C 0.69832(18) 0.95063(14) -0.00577(9) 0.0143(3) Uani 1 1 d . . .
H14 H 0.7943 1.0162 0.0117 0.017 Uiso 1 1 calc R . .
C15 C 0.65880(17) 0.85465(14) 0.03299(8) 0.0125(3) Uani 1 1 d . . .
H15 H 0.7277 0.8569 0.0777 0.015 Uiso 1 1 calc R . .
C16 C 0.75401(17) 0.64997(13) 0.27934(8) 0.0103(2) Uani 1 1 d . . .
C17 C 0.63375(18) 0.56679(14) 0.30302(8) 0.0129(3) Uani 1 1 d . . .
H17 H 0.5260 0.5631 0.2870 0.015 Uiso 1 1 calc R . .
C18 C 0.6706(2) 0.48957(14) 0.34962(9) 0.0161(3) Uani 1 1 d . . .
H18 H 0.5882 0.4320 0.3645 0.019 Uiso 1 1 calc R . .
C19 C 0.8283(2) 0.49656(16) 0.37443(10) 0.0193(3) Uani 1 1 d . . .
H19 H 0.8537 0.4422 0.4052 0.023 Uiso 1 1 calc R . .
C20 C 0.9487(2) 0.58294(16) 0.35420(9) 0.0187(3) Uani 1 1 d . . .
H20 H 1.0565 0.5901 0.3730 0.022 Uiso 1 1 calc R . .
C21 C 0.91233(18) 0.65923(15) 0.30651(9) 0.0145(3) Uani 1 1 d . . .
H21 H 0.9952 0.7176 0.2924 0.017 Uiso 1 1 calc R . .
C22 C 0.40299(18) 1.10590(14) 0.39635(8) 0.0126(3) Uani 1 1 d . . .
C23 C 0.2909(2) 1.02549(16) 0.42564(10) 0.0197(3) Uani 1 1 d . . .
H23 H 0.2083 0.9606 0.3930 0.024 Uiso 1 1 calc R . .
C24 C 0.2993(2) 1.0397(2) 0.50230(11) 0.0274(4) Uani 1 1 d . . .
H24 H 0.2227 0.9845 0.5218 0.033 Uiso 1 1 calc R . .
C25 C 0.4190(3) 1.1339(2) 0.55013(10) 0.0288(4) Uani 1 1 d . . .
H25 H 0.4238 1.1441 0.6025 0.035 Uiso 1 1 calc R . .
C26 C 0.5319(2) 1.21342(18) 0.52198(10) 0.0255(4) Uani 1 1 d . . .
H26 H 0.6147 1.2774 0.5551 0.031 Uiso 1 1 calc R . .
C27 C 0.5249(2) 1.20022(15) 0.44544(9) 0.0179(3) Uani 1 1 d . . .
H27 H 0.6027 1.2552 0.4264 0.021 Uiso 1 1 calc R . .
C28 C 0.03717(17) 1.23331(14) 0.34608(8) 0.0113(3) Uani 1 1 d . . .
C29 C 0.07118(19) 1.22380(15) 0.42036(9) 0.0154(3) Uani 1 1 d . . .
H29 H 0.0124 1.1539 0.4370 0.019 Uiso 1 1 calc R . .
C30 C 0.1913(2) 1.31657(16) 0.47052(10) 0.0199(3) Uani 1 1 d . . .
H30 H 0.2140 1.3099 0.5213 0.024 Uiso 1 1 calc R . .
C31 C 0.27776(19) 1.41864(16) 0.44645(10) 0.0201(3) Uani 1 1 d . . .
H31 H 0.3589 1.4821 0.4808 0.024 Uiso 1 1 calc R . .
C32 C 0.24595(19) 1.42830(15) 0.37221(10) 0.0192(3) Uani 1 1 d . . .
H32 H 0.3062 1.4978 0.3557 0.023 Uiso 1 1 calc R . .
C33 C 0.12563(18) 1.33607(15) 0.32200(9) 0.0153(3) Uani 1 1 d . . .
H33 H 0.1035 1.3429 0.2713 0.018 Uiso 1 1 calc R . .
O14 O -0.23559(12) 1.18944(10) 0.25024(6) 0.0119(2) Uani 1 1 d . . .
H102 H 0.597(4) 1.200(3) 0.2746(16) 0.052(9) Uiso 1 1 d . . .
H103 H -0.257(3) 0.981(2) 0.3057(15) 0.034(7) Uiso 1 1 d . . .

loop_
_atom_site_aniso_label
_atom_site_aniso_U_11
_atom_site_aniso_U_22
_atom_site_aniso_U_33
_atom_site_aniso_U_23
_atom_site_aniso_U_13
_atom_site_aniso_U_12
O10 0.0057(4) 0.0119(5) 0.0160(5) 0.0032(4) 0.0027(4) 0.0011(4)
Cu1 0.00694(8) 0.00831(8) 0.00836(8) 0.00083(6) 0.00048(6) 0.00080(6)
V1 0.00548(10) 0.00707(10) 0.00986(11) 0.00076(8) 0.00135(8) 0.00158(8)
V2 0.00527(10) 0.00869(11) 0.00890(11) 0.00047(8) 0.00161(8) 0.00144(8)
P1 0.00518(14) 0.00747(15) 0.00945(15) 0.00091(12) 0.00081(12) 0.00145(11)
P2 0.00607(15) 0.00790(15) 0.01170(16) -0.00077(12) 0.00080(12) 0.00188(12)
P3 0.00619(15) 0.00896(16) 0.01007(16) 0.00144(12) 0.00103(12) 0.00197(12)
O1 0.0085(4) 0.0107(5) 0.0103(5) 0.0000(4) -0.0001(4) 0.0028(4)
O2 0.0060(4) 0.0094(4) 0.0130(5) 0.0001(4) 0.0015(4) 0.0026(3)
O3 0.0099(5) 0.0146(5) 0.0251(6) 0.0099(4) 0.0042(4) 0.0035(4)
O4 0.0089(5) 0.0178(5) 0.0116(5) -0.0019(4) 0.0005(4) 0.0054(4)
O5 0.0071(4) 0.0094(5) 0.0178(5) -0.0026(4) 0.0002(4) 0.0027(4)
O6 0.0067(4) 0.0092(5) 0.0166(5) 0.0010(4) 0.0017(4) 0.0017(4)
O7 0.0086(5) 0.0106(5) 0.0191(5) 0.0019(4) 0.0050(4) 0.0028(4)
O8 0.0082(4) 0.0101(5) 0.0173(5) -0.0022(4) -0.0015(4) 0.0032(4)
O9 0.0126(5) 0.0164(5) 0.0114(5) 0.0020(4) 0.0039(4) 0.0021(4)
O11 0.0082(4) 0.0117(5) 0.0131(5) 0.0012(4) 0.0015(4) 0.0033(4)
O12 0.0113(5) 0.0117(5) 0.0120(5) 0.0026(4) 0.0004(4) -0.0008(4)
N1 0.0100(5) 0.0096(5) 0.0113(5) 0.0010(4) 0.0014(4) 0.0021(4)
N2 0.0083(5) 0.0098(5) 0.0097(5) 0.0009(4) 0.0016(4) 0.0018(4)
N3 0.0086(5) 0.0112(5) 0.0103(5) 0.0016(4) 0.0019(4) 0.0018(4)
C1 0.0142(6) 0.0120(6) 0.0120(6) 0.0021(5) 0.0015(5) 0.0029(5)
C2 0.0173(7) 0.0131(7) 0.0157(7) 0.0048(5) 0.0049(6) 0.0045(5)
C3 0.0163(7) 0.0100(6) 0.0183(7) 0.0025(5) 0.0037(6) 0.0017(5)
C4 0.0120(6) 0.0102(6) 0.0158(7) 0.0003(5) 0.0019(5) 0.0010(5)
C5 0.0104(6) 0.0094(6) 0.0117(6) 0.0000(5) 0.0026(5) 0.0029(5)
C6 0.0090(6) 0.0101(6) 0.0106(6) 0.0000(5) 0.0024(5) 0.0028(5)
C7 0.0087(6) 0.0126(6) 0.0125(6) -0.0009(5) 0.0010(5) 0.0018(5)
C8 0.0102(6) 0.0145(7) 0.0110(6) -0.0009(5) -0.0009(5) 0.0033(5)
C9 0.0122(6) 0.0142(7) 0.0110(6) 0.0026(5) 0.0019(5) 0.0040(5)
C10 0.0090(6) 0.0110(6) 0.0107(6) 0.0008(5) 0.0025(5) 0.0035(5)
C11 0.0088(6) 0.0112(6) 0.0092(6) 0.0007(5) 0.0021(5) 0.0020(5)
C12 0.0117(6) 0.0134(6) 0.0111(6) 0.0026(5) 0.0021(5) 0.0029(5)
C13 0.0141(7) 0.0126(7) 0.0156(7) 0.0044(5) 0.0047(5) 0.0026(5)
C14 0.0113(6) 0.0130(7) 0.0167(7) 0.0030(5) 0.0031(5) -0.0001(5)
C15 0.0087(6) 0.0132(6) 0.0132(6) 0.0019(5) 0.0010(5) 0.0000(5)
C16 0.0106(6) 0.0097(6) 0.0105(6) 0.0009(5) 0.0015(5) 0.0037(5)
C17 0.0130(6) 0.0115(6) 0.0124(6) 0.0015(5) 0.0009(5) 0.0015(5)
C18 0.0214(7) 0.0114(7) 0.0147(7) 0.0033(5) 0.0028(6) 0.0031(6)
C19 0.0252(8) 0.0177(7) 0.0180(7) 0.0067(6) 0.0023(6) 0.0104(6)
C20 0.0176(7) 0.0233(8) 0.0181(7) 0.0066(6) 0.0010(6) 0.0109(6)
C21 0.0125(6) 0.0163(7) 0.0152(7) 0.0035(5) 0.0012(5) 0.0053(5)
C22 0.0138(6) 0.0117(6) 0.0133(6) 0.0019(5) 0.0030(5) 0.0057(5)
C23 0.0194(8) 0.0196(8) 0.0230(8) 0.0079(6) 0.0082(6) 0.0065(6)
C24 0.0326(10) 0.0340(10) 0.0266(9) 0.0171(8) 0.0158(8) 0.0168(8)
C25 0.0452(12) 0.0356(11) 0.0149(8) 0.0082(7) 0.0076(8) 0.0247(9)
C26 0.0359(10) 0.0247(9) 0.0144(8) -0.0006(6) -0.0041(7) 0.0131(8)
C27 0.0218(8) 0.0149(7) 0.0155(7) 0.0010(6) -0.0010(6) 0.0062(6)
C28 0.0084(6) 0.0113(6) 0.0137(6) -0.0001(5) 0.0019(5) 0.0038(5)
C29 0.0146(7) 0.0146(7) 0.0152(7) 0.0006(5) 0.0003(5) 0.0039(5)
C30 0.0195(8) 0.0184(8) 0.0178(8) -0.0032(6) -0.0032(6) 0.0063(6)
C31 0.0117(7) 0.0173(7) 0.0247(8) -0.0074(6) -0.0026(6) 0.0026(6)
C32 0.0107(7) 0.0143(7) 0.0285(9) -0.0015(6) 0.0048(6) -0.0008(5)
C33 0.0121(6) 0.0139(7) 0.0177(7) 0.0010(5) 0.0034(5) 0.0010(5)
O14 0.0086(4) 0.0152(5) 0.0141(5) 0.0050(4) 0.0027(4) 0.0057(4)

loop_
_atom_type_symbol
_atom_type_description
_atom_type_scat_dispersion_real
_atom_type_scat_dispersion_imag
_atom_type_scat_source
C C 0.0033 0.0016 'International Tables Vol C Tables 4.2.6.8 and 6.1.1.4'
H H 0.0000 0.0000 'International Tables Vol C Tables 4.2.6.8 and 6.1.1.4'
N N 0.0061 0.0033 'International Tables Vol C Tables 4.2.6.8 and 6.1.1.4'
O O 0.0106 0.0060 'International Tables Vol C Tables 4.2.6.8 and 6.1.1.4'
P P 0.1023 0.0942 'International Tables Vol C Tables 4.2.6.8 and 6.1.1.4'
V V 0.3005 0.5294 'International Tables Vol C Tables 4.2.6.8 and 6.1.1.4'
Cu Cu 0.3201 1.2651 'International Tables Vol C Tables 4.2.6.8 and 6.1.1.4'

loop_
_geom_angle_atom_site_label_1
_geom_angle_atom_site_label_2
_geom_angle_atom_site_label_3
_geom_angle
_geom_angle_site_symmetry_1
_geom_angle_site_symmetry_3
_geom_angle_publ_flag
P1 O10 V2 168.35(7) . 1_655 ?
O1 Cu1 N2 166.39(5) . . ?
O1 Cu1 N1 95.28(5) . . ?
N2 Cu1 N1 79.86(5) . . ?
O1 Cu1 N3 102.27(5) . . ?
N2 Cu1 N3 80.32(5) . . ?
N1 Cu1 N3 158.73(5) . . ?
O1 Cu1 O4 94.85(4) . . ?
N2 Cu1 O4 98.53(5) . . ?
N1 Cu1 O4 100.56(5) . . ?
N3 Cu1 O4 89.93(5) . . ?
O3 V1 O4 108.86(6) . . ?
O3 V1 O5 126.82(6) . . ?
O4 V1 O5 124.32(5) . . ?
O3 V1 O6 95.07(5) . . ?
O4 V1 O6 96.03(5) . . ?
O5 V1 O6 80.49(4) . . ?
O3 V1 O2 96.79(5) . . ?
O4 V1 O2 95.99(5) . . ?
O5 V1 O2 78.91(4) . . ?
O6 V1 O2 159.39(4) . . ?
O9 V2 O6 104.79(6) . . ?
O9 V2 O10 105.40(5) . 1_455 ?
O6 V2 O10 93.63(5) . 1_455 ?
O9 V2 O8 105.80(5) . . ?
O6 V2 O8 88.78(5) . . ?
O10 V2 O8 146.94(5) 1_455 . ?
O9 V2 O11 99.41(5) . . ?
O6 V2 O11 155.38(5) . . ?
O10 V2 O11 84.13(4) 1_455 . ?
O8 V2 O11 80.29(4) . . ?
O1 P1 O10 110.92(6) . . ?
O1 P1 O2 112.13(6) . . ?
O10 P1 O2 110.02(6) . . ?
O1 P1 C16 107.47(6) . . ?
O10 P1 C16 107.30(6) . . ?
O2 P1 C16 108.83(6) . . ?
O5 P2 O8 112.97(6) . . ?
O5 P2 O7 110.84(6) . . ?
O8 P2 O7 107.59(6) . . ?
O5 P2 C22 108.49(7) . . ?
O8 P2 C22 109.13(7) . . ?
O7 P2 C22 107.68(7) . . ?
O14 P3 O11 110.62(6) . . ?
O14 P3 O12 112.71(6) . . ?
O11 P3 O12 110.55(6) . . ?
O14 P3 C28 108.37(7) . . ?
O11 P3 C28 111.25(6) . . ?
O12 P3 C28 103.11(7) . . ?
P1 O1 Cu1 136.06(7) . . ?
P1 O2 V1 133.27(6) . . ?
V1 O4 Cu1 129.77(6) . . ?
P2 O5 V1 141.28(7) . . ?
V2 O6 V1 144.39(6) . . ?
P2 O8 V2 132.71(7) . . ?
P3 O11 V2 138.78(7) . . ?
C1 N1 C5 119.17(13) . . ?
C1 N1 Cu1 126.36(10) . . ?
C5 N1 Cu1 114.36(10) . . ?
C6 N2 C10 122.33(13) . . ?
C6 N2 Cu1 118.92(10) . . ?
C10 N2 Cu1 118.74(10) . . ?
C15 N3 C11 118.85(13) . . ?
C15 N3 Cu1 127.37(10) . . ?
C11 N3 Cu1 113.47(9) . . ?
N1 C1 C2 122.31(14) . . ?
C1 C2 C3 118.44(15) . . ?
C2 C3 C4 119.61(14) . . ?
C5 C4 C3 118.73(14) . . ?
N1 C5 C4 121.72(14) . . ?
N1 C5 C6 113.71(12) . . ?
C4 C5 C6 124.57(13) . . ?
N2 C6 C7 120.42(14) . . ?
N2 C6 C5 112.82(12) . . ?
C7 C6 C5 126.76(13) . . ?
C6 C7 C8 118.16(13) . . ?
C7 C8 C9 120.73(14) . . ?
C10 C9 C8 118.00(14) . . ?
N2 C10 C9 120.33(13) . . ?
N2 C10 C11 112.81(12) . . ?
C9 C10 C11 126.86(13) . . ?
N3 C11 C12 122.09(13) . . ?
N3 C11 C10 114.18(13) . . ?
C12 C11 C10 123.73(13) . . ?
C11 C12 C13 118.53(14) . . ?
C14 C13 C12 119.29(14) . . ?
C13 C14 C15 119.37(14) . . ?
N3 C15 C14 121.84(14) . . ?
C21 C16 C17 119.10(14) . . ?
C21 C16 P1 121.17(11) . . ?
C17 C16 P1 119.55(11) . . ?
C18 C17 C16 120.57(14) . . ?
C17 C18 C19 119.88(15) . . ?
C20 C19 C18 119.97(15) . . ?
C19 C20 C21 120.34(15) . . ?
C20 C21 C16 120.03(15) . . ?
C23 C22 C27 118.97(15) . . ?
C23 C22 P2 120.34(12) . . ?
C27 C22 P2 120.61(12) . . ?
C24 C23 C22 120.43(17) . . ?
C25 C24 C23 120.07(18) . . ?
C24 C25 C26 120.15(17) . . ?
C25 C26 C27 120.36(18) . . ?
C26 C27 C22 120.00(17) . . ?
C29 C28 C33 119.46(14) . . ?
C29 C28 P3 122.70(12) . . ?
C33 C28 P3 117.78(12) . . ?
C28 C29 C30 120.20(16) . . ?
C31 C30 C29 120.07(16) . . ?
C30 C31 C32 120.18(15) . . ?
C31 C32 C33 119.92(16) . . ?
C32 C33 C28 120.17(15) . . ?

loop_
_geom_bond_atom_site_label_1
_geom_bond_atom_site_label_2
_geom_bond_distance
_geom_bond_site_symmetry_2
_geom_bond_publ_flag
O10 P1 1.5218(11) . ?
O10 V2 1.9168(10) 1_655 ?
Cu1 O1 1.9005(10) . ?
Cu1 N2 1.9339(12) . ?
Cu1 N1 2.0284(12) . ?
Cu1 N3 2.0365(13) . ?
Cu1 O4 2.2205(11) . ?
V1 O3 1.6163(11) . ?
V1 O4 1.6470(11) . ?
V1 O5 1.9658(11) . ?
V1 O6 1.9881(10) . ?
V1 O2 2.0135(10) . ?
V2 O9 1.5961(11) . ?
V2 O6 1.6965(11) . ?
V2 O10 1.9168(10) 1_455 ?
V2 O8 1.9392(11) . ?
V2 O11 1.9955(11) . ?
P1 O1 1.5194(11) . ?
P1 O2 1.5411(10) . ?
P1 C16 1.7917(15) . ?
P2 O5 1.5262(11) . ?
P2 O8 1.5303(11) . ?
P2 O7 1.5377(11) . ?
P2 C22 1.7862(16) . ?
P3 O14 1.5069(11) . ?
P3 O11 1.5194(11) . ?
P3 O12 1.5706(12) . ?
P3 C28 1.7854(15) . ?
N1 C1 1.3404(19) . ?
N1 C5 1.3568(19) . ?
N2 C6 1.3400(18) . ?
N2 C10 1.3408(19) . ?
N3 C15 1.3410(18) . ?
N3 C11 1.3604(19) . ?
C1 C2 1.389(2) . ?
C2 C3 1.391(2) . ?
C3 C4 1.391(2) . ?
C4 C5 1.387(2) . ?
C5 C6 1.478(2) . ?
C6 C7 1.389(2) . ?
C7 C8 1.393(2) . ?
C8 C9 1.395(2) . ?
C9 C10 1.393(2) . ?
C10 C11 1.482(2) . ?
C11 C12 1.388(2) . ?
C12 C13 1.394(2) . ?
C13 C14 1.380(2) . ?
C14 C15 1.393(2) . ?
C16 C21 1.396(2) . ?
C16 C17 1.399(2) . ?
C17 C18 1.387(2) . ?
C18 C19 1.390(2) . ?
C19 C20 1.387(2) . ?
C20 C21 1.392(2) . ?
C22 C23 1.396(2) . ?
C22 C27 1.401(2) . ?
C23 C24 1.389(3) . ?
C24 C25 1.381(3) . ?
C25 C26 1.382(3) . ?
C26 C27 1.389(2) . ?
C28 C29 1.391(2) . ?
C28 C33 1.400(2) . ?
C29 C30 1.394(2) . ?
C30 C31 1.387(3) . ?
C31 C32 1.389(3) . ?
C32 C33 1.392(2) . ?
